data_7206274
loop_
_publ_author_name
'Chen, Haiyan'
'Xiao, Dongrong'
'He, Jianghong'
'Li, Zhifu'
'Zhang, Guangju'
'Sun, Dianzhen'
'Yuan, Ruo'
'Wang, Enbo'
'Luo, Qun-Li'

_publ_section_title
;
 A series of novel entangled coordination frameworks with inherent
 features of self-threading, polyrotaxane and polycatenane
;
_journal_issue 15
_journal_name_full CrystEngComm
_journal_page_first 4988
_journal_paper_doi 10.1039/c1ce05254c
_journal_volume 13
_journal_year 2011
_chemical_formula_sum 'C76 H50 Co3 N4 O24 S4'
_chemical_formula_weight 1708.23
_chemical_name_systematic
;
?
;
_space_group_IT_number 2
_symmetry_cell_setting triclinic
_symmetry_space_group_name_Hall '-P 1'
_symmetry_space_group_name_H-M 'P -1'
_atom_sites_solution_hydrogens geom
_atom_sites_solution_primary direct
_atom_sites_solution_secondary difmap
_audit_creation_method SHELXL-97
_cell_angle_alpha 95.81(3)
_cell_angle_beta 108.69(3)
_cell_angle_gamma 109.68(3)
_cell_formula_units_Z 1
_cell_length_a 11.502(2)
_cell_length_b 13.122(3)
_cell_length_c 13.598(3)
_cell_measurement_reflns_used 15461
_cell_measurement_temperature 293(2)
_cell_measurement_theta_max 26.00
_cell_measurement_theta_min 3.05
_cell_volume 1779.5(9)
_computing_cell_refinement 'RAPID AUTO'
_computing_data_collection 'RAPID AUTO'
_computing_data_reduction 'RAPID AUTO'
_computing_molecular_graphics 'Bruker SHELXTL'
_computing_publication_material 'Bruker SHELXTL'
_computing_structure_refinement 'SHELXL-97 (Sheldrick, 1997)'
_computing_structure_solution 'SHELXS-97 (Sheldrick, 1990)'
_diffrn_ambient_temperature 293(2)
_diffrn_measured_fraction_theta_full 0.994
_diffrn_measured_fraction_theta_max 0.994
_diffrn_measurement_device_type 'Rigaku RAXIS RAPID IP'
_diffrn_measurement_method Oscillation
_diffrn_radiation_monochromator graphite
_diffrn_radiation_source 'fine-focus sealed tube'
_diffrn_radiation_type MoK\a
_diffrn_radiation_wavelength 0.71073
_diffrn_reflns_av_R_equivalents 0.0766
_diffrn_reflns_av_sigmaI/netI 0.1071
_diffrn_reflns_limit_h_max 14
_diffrn_reflns_limit_h_min -14
_diffrn_reflns_limit_k_max 16
_diffrn_reflns_limit_k_min -16
_diffrn_reflns_limit_l_max 16
_diffrn_reflns_limit_l_min -16
_diffrn_reflns_number 15461
_diffrn_reflns_theta_full 26.00
_diffrn_reflns_theta_max 26.00
_diffrn_reflns_theta_min 3.05
_exptl_absorpt_coefficient_mu 0.895
_exptl_absorpt_correction_T_max 0.7814
_exptl_absorpt_correction_T_min 0.7389
_exptl_absorpt_correction_type multi-scan
_exptl_absorpt_process_details 'SADABS(Sheldrick, 1996)'
_exptl_crystal_colour purple
_exptl_crystal_density_diffrn 1.594
_exptl_crystal_density_method 'not measured'
_exptl_crystal_description block
_exptl_crystal_F_000 871
_exptl_crystal_size_max 0.36
_exptl_crystal_size_mid 0.31
_exptl_crystal_size_min 0.29
_refine_diff_density_max 0.603
_refine_diff_density_min -0.667
_refine_diff_density_rms 0.087
_refine_ls_extinction_method none
_refine_ls_goodness_of_fit_ref 1.015
_refine_ls_hydrogen_treatment constr
_refine_ls_matrix_type full
_refine_ls_number_parameters 502
_refine_ls_number_reflns 6950
_refine_ls_number_restraints 0
_refine_ls_restrained_S_all 1.015
_refine_ls_R_factor_all 0.1080
_refine_ls_R_factor_gt 0.0564
_refine_ls_shift/su_max 0.000
_refine_ls_shift/su_mean 0.000
_refine_ls_structure_factor_coef Fsqd
_refine_ls_weighting_details 'calc w=1/[\s^2^(Fo^2^)+(0.0550P)^2^+0.0000P] where P=(Fo^2^+2Fc^2^)/3'
_refine_ls_weighting_scheme calc
_refine_ls_wR_factor_gt 0.1142
_refine_ls_wR_factor_ref 0.1350
_reflns_number_gt 4273
_reflns_number_total 6950
_reflns_threshold_expression >2sigma(I)
_cod_data_source_file c1ce05254c.txt
_cod_data_source_block x20b
_cod_depositor_comments
;
The following automatic conversions were performed:

'_symmetry_cell_setting' value 'Triclinic' changed to 'triclinic'
according to /home/saulius/struct/CIF-dictionaries/cif_core.dic
dictionary named 'cif_core.dic' version 2.4.1 from 2010-06-29.

Automatic conversion script
Id: cif_fix_values 1715 2011-07-08 13:25:40Z adriana 
;
_cod_original_cell_volume 1779.5(6)
_cod_original_sg_symbol_H-M P-1
_cod_database_code 7206274

loop_
_symmetry_equiv_pos_as_xyz
'x, y, z'
'-x, -y, -z'

loop_
_atom_site_label
_atom_site_type_symbol
_atom_site_fract_x
_atom_site_fract_y
_atom_site_fract_z
_atom_site_U_iso_or_equiv
_atom_site_adp_type
_atom_site_occupancy
_atom_site_symmetry_multiplicity
_atom_site_calc_flag
_atom_site_refinement_flags
_atom_site_disorder_assembly
_atom_site_disorder_group
Co1 Co 0.15446(6) -0.17998(5) 0.02465(4) 0.02910(17) Uani 1 1 d . . .
Co2 Co 0.0000 0.0000 0.0000 0.0245(2) Uani 1 2 d S . .
S1 S 0.50343(12) 0.25826(11) -0.33608(8) 0.0392(3) Uani 1 1 d . . .
S2 S -0.67481(12) -0.44476(11) -0.37689(9) 0.0393(3) Uani 1 1 d . . .
O1 O 0.2559(3) -0.0868(3) -0.0538(2) 0.0388(8) Uani 1 1 d . . .
O2 O 0.1678(3) 0.0397(3) -0.0393(2) 0.0359(8) Uani 1 1 d . . .
O3 O 0.0988(3) 0.0105(3) -0.8427(2) 0.0355(8) Uani 1 1 d . . .
O4 O 0.2515(3) -0.0627(3) -0.8320(2) 0.0384(8) Uani 1 1 d . . .
O5 O 0.4846(4) 0.3611(3) -0.3294(3) 0.0575(11) Uani 1 1 d . . .
O6 O 0.6363(3) 0.2597(3) -0.3077(2) 0.0511(10) Uani 1 1 d . . .
O7 O -0.0335(3) -0.1703(2) -0.0384(2) 0.0315(7) Uani 1 1 d . . .
O8 O -0.0117(3) -0.2885(3) -0.1500(3) 0.0476(9) Uani 1 1 d . . .
O9 O -0.9627(5) -0.1010(4) -0.5697(3) 0.0783(13) Uani 1 1 d . . .
O10 O -0.9333(5) -0.0523(4) -0.3994(3) 0.0759(13) Uani 1 1 d . . .
O11 O -0.7235(3) -0.4952(3) -0.3019(3) 0.0540(10) Uani 1 1 d . . .
O12 O -0.7001(3) -0.5113(3) -0.4775(3) 0.0540(10) Uani 1 1 d . . .
N1 N 0.2404(3) -0.2989(3) 0.0250(2) 0.0306(9) Uani 1 1 d . . .
N2 N 0.0658(4) -0.2912(3) 0.1076(3) 0.0360(9) Uani 1 1 d . . .
C1 C 0.3072(4) 0.0649(4) -0.1353(3) 0.0302(10) Uani 1 1 d . . .
C2 C 0.2676(5) 0.1445(4) -0.1765(4) 0.0440(13) Uani 1 1 d . . .
H2A H 0.2001 0.1591 -0.1623 0.053 Uiso 1 1 calc R . .
C3 C 0.3261(5) 0.2034(5) -0.2385(4) 0.0466(13) Uani 1 1 d . . .
H3A H 0.2975 0.2562 -0.2669 0.056 Uiso 1 1 calc R . .
C4 C 0.4278(4) 0.1825(4) -0.2577(3) 0.0328(11) Uani 1 1 d . . .
C5 C 0.4721(5) 0.1055(4) -0.2153(3) 0.0352(11) Uani 1 1 d . . .
H5A H 0.5420 0.0935 -0.2275 0.042 Uiso 1 1 calc R . .
C6 C 0.4120(4) 0.0461(4) -0.1545(3) 0.0342(11) Uani 1 1 d . . .
H6A H 0.4411 -0.0066 -0.1261 0.041 Uiso 1 1 calc R . .
C7 C 0.4105(4) 0.1778(4) -0.4686(3) 0.0316(10) Uani 1 1 d . . .
C8 C 0.2902(5) 0.1794(4) -0.5256(3) 0.0452(13) Uani 1 1 d . . .
H8A H 0.2540 0.2202 -0.4939 0.054 Uiso 1 1 calc R . .
C9 C 0.2219(5) 0.1201(4) -0.6310(3) 0.0392(12) Uani 1 1 d . . .
H9A H 0.1398 0.1213 -0.6703 0.047 Uiso 1 1 calc R . .
C10 C 0.2758(4) 0.0588(4) -0.6782(3) 0.0310(10) Uani 1 1 d . . .
C11 C 0.3983(5) 0.0592(5) -0.6193(3) 0.0481(14) Uani 1 1 d . . .
H11A H 0.4357 0.0196 -0.6511 0.058 Uiso 1 1 calc R . .
C12 C 0.4665(5) 0.1173(4) -0.5138(3) 0.0474(14) Uani 1 1 d . . .
H12A H 0.5482 0.1159 -0.4739 0.057 Uiso 1 1 calc R . .
C13 C 0.2383(4) 0.0013(4) -0.0710(3) 0.0313(10) Uani 1 1 d . . .
C14 C 0.2027(4) -0.0022(4) -0.7944(3) 0.0335(11) Uani 1 1 d . . .
C15 C -0.2282(4) -0.2862(4) -0.1913(3) 0.0320(10) Uani 1 1 d . . .
C16 C -0.2810(4) -0.3575(4) -0.2910(3) 0.0379(11) Uani 1 1 d . . .
H16A H -0.2248 -0.3771 -0.3181 0.045 Uiso 1 1 calc R . .
C17 C -0.4150(5) -0.3995(4) -0.3500(3) 0.0395(12) Uani 1 1 d . . .
H17A H -0.4492 -0.4463 -0.4174 0.047 Uiso 1 1 calc R . .
C18 C -0.4996(4) -0.3729(4) -0.3102(3) 0.0330(10) Uani 1 1 d . . .
C19 C -0.4477(5) -0.2989(4) -0.2112(3) 0.0409(12) Uani 1 1 d . . .
H19A H -0.5040 -0.2788 -0.1847 0.049 Uiso 1 1 calc R . .
C20 C -0.3134(5) -0.2560(4) -0.1531(3) 0.0394(12) Uani 1 1 d . . .
H20A H -0.2786 -0.2061 -0.0873 0.047 Uiso 1 1 calc R . .
C21 C -0.7420(5) -0.3419(4) -0.4025(3) 0.0404(12) Uani 1 1 d . . .
C22 C -0.7619(5) -0.3130(5) -0.5003(4) 0.0494(14) Uani 1 1 d . . .
H22A H -0.7371 -0.3446 -0.5504 0.059 Uiso 1 1 calc R . .
C23 C -0.8194(5) -0.2366(5) -0.5219(4) 0.0541(15) Uani 1 1 d . . .
H23A H -0.8323 -0.2157 -0.5867 0.065 Uiso 1 1 calc R . .
C24 C -0.8581(5) -0.1908(4) -0.4469(4) 0.0464(13) Uani 1 1 d . . .
C25 C -0.8363(6) -0.2196(5) -0.3494(4) 0.0527(14) Uani 1 1 d . . .
H25A H -0.8600 -0.1877 -0.2987 0.063 Uiso 1 1 calc R . .
C26 C -0.7792(5) -0.2957(4) -0.3282(4) 0.0457(13) Uani 1 1 d . . .
H26A H -0.7656 -0.3162 -0.2632 0.055 Uiso 1 1 calc R . .
C27 C -0.0835(4) -0.2455(4) -0.1257(3) 0.0326(10) Uani 1 1 d . . .
C28 C -0.9200(5) -0.1082(5) -0.4715(5) 0.0553(15) Uani 1 1 d . . .
C29 C 0.3285(5) -0.2977(4) -0.0184(3) 0.0411(12) Uani 1 1 d . . .
H29A H 0.3551 -0.2404 -0.0516 0.049 Uiso 1 1 calc R . .
C30 C 0.3827(6) -0.3760(5) -0.0173(4) 0.0610(16) Uani 1 1 d . . .
H30A H 0.4443 -0.3725 -0.0488 0.073 Uiso 1 1 calc R . .
C31 C 0.3430(6) -0.4596(5) 0.0319(5) 0.0644(17) Uani 1 1 d . . .
H31A H 0.3780 -0.5141 0.0345 0.077 Uiso 1 1 calc R . .
C32 C 0.2523(6) -0.4634(4) 0.0771(4) 0.0495(14) Uani 1 1 d . . .
H32A H 0.2249 -0.5202 0.1106 0.059 Uiso 1 1 calc R . .
C33 C 0.2012(4) -0.3814(4) 0.0725(3) 0.0332(10) Uani 1 1 d . . .
C34 C 0.1034(4) -0.3772(4) 0.1203(3) 0.0342(10) Uani 1 1 d . . .
C35 C 0.0546(5) -0.4529(4) 0.1755(4) 0.0451(12) Uani 1 1 d . . .
H35A H 0.0805 -0.5125 0.1828 0.054 Uiso 1 1 calc R . .
C36 C -0.0325(5) -0.4390(5) 0.2192(4) 0.0520(14) Uani 1 1 d . . .
H36A H -0.0657 -0.4888 0.2571 0.062 Uiso 1 1 calc R . .
C37 C -0.0705(6) -0.3516(5) 0.2068(5) 0.0596(16) Uani 1 1 d . . .
H37A H -0.1296 -0.3411 0.2361 0.071 Uiso 1 1 calc R . .
C38 C -0.0201(5) -0.2804(5) 0.1510(4) 0.0494(14) Uani 1 1 d . . .
H38B H -0.0466 -0.2212 0.1425 0.059 Uiso 1 1 calc R . .

loop_
_atom_site_aniso_label
_atom_site_aniso_U_11
_atom_site_aniso_U_22
_atom_site_aniso_U_33
_atom_site_aniso_U_23
_atom_site_aniso_U_13
_atom_site_aniso_U_12
Co1 0.0276(3) 0.0308(4) 0.0303(3) 0.0082(3) 0.0101(3) 0.0136(3)
Co2 0.0216(4) 0.0282(5) 0.0213(4) 0.0043(3) 0.0056(3) 0.0098(4)
S1 0.0387(7) 0.0383(7) 0.0254(5) 0.0035(5) 0.0100(5) 0.0002(6)
S2 0.0275(6) 0.0394(7) 0.0408(6) 0.0044(5) 0.0087(5) 0.0063(6)
O1 0.045(2) 0.037(2) 0.0456(17) 0.0164(15) 0.0254(16) 0.0203(17)
O2 0.0341(18) 0.0381(19) 0.0399(17) 0.0062(14) 0.0210(15) 0.0135(16)
O3 0.0317(19) 0.045(2) 0.0259(14) 0.0053(14) 0.0028(13) 0.0184(16)
O4 0.0359(19) 0.044(2) 0.0306(15) -0.0010(14) 0.0061(14) 0.0188(17)
O5 0.089(3) 0.030(2) 0.0426(18) 0.0036(16) 0.024(2) 0.013(2)
O6 0.0259(19) 0.071(3) 0.0345(16) 0.0060(17) 0.0076(14) -0.0009(18)
O7 0.0297(17) 0.0277(17) 0.0286(14) 0.0065(13) 0.0022(13) 0.0095(15)
O8 0.036(2) 0.046(2) 0.054(2) -0.0017(17) 0.0059(16) 0.0228(18)
O9 0.101(4) 0.084(3) 0.068(3) 0.025(2) 0.031(3) 0.056(3)
O10 0.084(3) 0.077(3) 0.082(3) 0.019(2) 0.031(3) 0.050(3)
O11 0.041(2) 0.054(2) 0.065(2) 0.0189(19) 0.0284(18) 0.0072(19)
O12 0.037(2) 0.054(2) 0.0474(19) -0.0159(17) 0.0017(16) 0.0112(18)
N1 0.030(2) 0.037(2) 0.0218(16) 0.0024(16) 0.0084(15) 0.0117(18)
N2 0.030(2) 0.038(2) 0.041(2) 0.0135(18) 0.0147(17) 0.0130(19)
C1 0.030(2) 0.033(3) 0.028(2) 0.0074(19) 0.0111(19) 0.013(2)
C2 0.046(3) 0.062(4) 0.056(3) 0.029(3) 0.036(3) 0.038(3)
C3 0.053(3) 0.059(4) 0.052(3) 0.033(3) 0.030(3) 0.036(3)
C4 0.029(3) 0.043(3) 0.0208(19) 0.0009(19) 0.0055(18) 0.013(2)
C5 0.034(3) 0.043(3) 0.036(2) 0.011(2) 0.017(2) 0.019(2)
C6 0.031(3) 0.041(3) 0.040(2) 0.015(2) 0.016(2) 0.021(2)
C7 0.027(2) 0.034(3) 0.026(2) 0.0062(19) 0.0065(18) 0.007(2)
C8 0.044(3) 0.058(4) 0.031(2) 0.000(2) 0.012(2) 0.023(3)
C9 0.032(3) 0.048(3) 0.029(2) 0.004(2) 0.004(2) 0.015(2)
C10 0.028(2) 0.034(3) 0.025(2) 0.0105(19) 0.0037(18) 0.011(2)
C11 0.047(3) 0.063(4) 0.031(2) -0.003(2) 0.002(2) 0.034(3)
C12 0.042(3) 0.067(4) 0.029(2) 0.003(2) 0.003(2) 0.029(3)
C13 0.027(2) 0.031(3) 0.027(2) 0.0011(19) 0.0055(19) 0.006(2)
C14 0.032(3) 0.032(3) 0.025(2) 0.0045(19) 0.0043(19) 0.005(2)
C15 0.028(3) 0.023(2) 0.037(2) 0.0050(19) 0.009(2) 0.005(2)
C16 0.027(3) 0.037(3) 0.042(2) 0.000(2) 0.011(2) 0.009(2)
C17 0.038(3) 0.040(3) 0.033(2) -0.003(2) 0.010(2) 0.013(2)
C18 0.026(2) 0.034(3) 0.033(2) 0.011(2) 0.0071(19) 0.007(2)
C19 0.034(3) 0.048(3) 0.039(2) 0.001(2) 0.016(2) 0.015(2)
C20 0.035(3) 0.038(3) 0.037(2) 0.002(2) 0.011(2) 0.008(2)
C21 0.030(3) 0.049(3) 0.037(2) 0.003(2) 0.011(2) 0.013(2)
C22 0.042(3) 0.070(4) 0.041(3) 0.014(3) 0.016(2) 0.027(3)
C23 0.052(4) 0.069(4) 0.051(3) 0.027(3) 0.022(3) 0.030(3)
C24 0.037(3) 0.043(3) 0.061(3) 0.011(3) 0.019(3) 0.018(3)
C25 0.056(4) 0.059(4) 0.048(3) 0.006(3) 0.022(3) 0.028(3)
C26 0.046(3) 0.056(3) 0.037(2) 0.016(2) 0.014(2) 0.023(3)
C27 0.031(3) 0.022(2) 0.035(2) 0.0084(19) 0.004(2) 0.006(2)
C28 0.041(3) 0.052(4) 0.068(4) 0.012(3) 0.017(3) 0.016(3)
C29 0.042(3) 0.055(3) 0.036(2) 0.009(2) 0.018(2) 0.027(3)
C30 0.070(4) 0.073(4) 0.067(4) 0.022(3) 0.040(3) 0.045(4)
C31 0.080(5) 0.070(4) 0.072(4) 0.028(3) 0.035(4) 0.055(4)
C32 0.067(4) 0.041(3) 0.057(3) 0.022(3) 0.027(3) 0.034(3)
C33 0.029(3) 0.033(3) 0.029(2) 0.0012(19) 0.0042(19) 0.009(2)
C34 0.030(3) 0.031(3) 0.035(2) 0.005(2) 0.007(2) 0.010(2)
C35 0.049(3) 0.034(3) 0.053(3) 0.016(2) 0.021(3) 0.013(3)
C36 0.049(3) 0.049(3) 0.059(3) 0.027(3) 0.028(3) 0.010(3)
C37 0.060(4) 0.066(4) 0.074(4) 0.026(3) 0.045(3) 0.028(3)
C38 0.045(3) 0.058(4) 0.068(3) 0.029(3) 0.034(3) 0.031(3)

loop_
_atom_type_symbol
_atom_type_description
_atom_type_scat_dispersion_real
_atom_type_scat_dispersion_imag
_atom_type_scat_source
C C 0.0033 0.0016 'International Tables Vol C Tables 4.2.6.8 and 6.1.1.4'
H H 0.0000 0.0000 'International Tables Vol C Tables 4.2.6.8 and 6.1.1.4'
N N 0.0061 0.0033 'International Tables Vol C Tables 4.2.6.8 and 6.1.1.4'
O O 0.0106 0.0060 'International Tables Vol C Tables 4.2.6.8 and 6.1.1.4'
S S 0.1246 0.1234 'International Tables Vol C Tables 4.2.6.8 and 6.1.1.4'
Co Co 0.3494 0.9721 'International Tables Vol C Tables 4.2.6.8 and 6.1.1.4'

loop_
_geom_angle_atom_site_label_1
_geom_angle_atom_site_label_2
_geom_angle_atom_site_label_3
_geom_angle
_geom_angle_site_symmetry_1
_geom_angle_site_symmetry_3
_geom_angle_publ_flag
O1 Co1 O4 95.25(13) . 1_556 ?
O1 Co1 O7 102.33(12) . . ?
O4 Co1 O7 103.98(11) 1_556 . ?
O1 Co1 N1 95.23(13) . . ?
O4 Co1 N1 110.52(13) 1_556 . ?
O7 Co1 N1 139.45(13) . . ?
O1 Co1 N2 171.63(13) . . ?
O4 Co1 N2 86.90(14) 1_556 . ?
O7 Co1 N2 84.94(13) . . ?
N1 Co1 N2 76.47(14) . . ?
O3 Co2 O3 180.00(8) 1_556 2_554 ?
O3 Co2 O2 95.42(12) 1_556 . ?
O3 Co2 O2 84.58(12) 2_554 . ?
O3 Co2 O2 84.58(12) 1_556 2 ?
O3 Co2 O2 95.42(12) 2_554 2 ?
O2 Co2 O2 180.0(2) . 2 ?
O3 Co2 O7 89.45(12) 1_556 2 ?
O3 Co2 O7 90.55(12) 2_554 2 ?
O2 Co2 O7 90.73(12) . 2 ?
O2 Co2 O7 89.27(12) 2 2 ?
O3 Co2 O7 90.55(12) 1_556 . ?
O3 Co2 O7 89.45(12) 2_554 . ?
O2 Co2 O7 89.27(12) . . ?
O2 Co2 O7 90.73(12) 2 . ?
O7 Co2 O7 180.00(15) 2 . ?
O5 S1 O6 119.9(2) . . ?
O5 S1 C4 107.7(2) . . ?
O6 S1 C4 108.2(2) . . ?
O5 S1 C7 108.1(2) . . ?
O6 S1 C7 106.9(2) . . ?
C4 S1 C7 105.1(2) . . ?
O11 S2 O12 120.3(2) . . ?
O11 S2 C18 106.8(2) . . ?
O12 S2 C18 108.0(2) . . ?
O11 S2 C21 106.2(2) . . ?
O12 S2 C21 108.0(2) . . ?
C18 S2 C21 106.8(2) . . ?
C13 O1 Co1 118.6(3) . . ?
C13 O2 Co2 144.9(3) . . ?
C14 O3 Co2 132.7(3) . 1_554 ?
C14 O4 Co1 125.4(3) . 1_554 ?
C27 O7 Co1 98.3(2) . . ?
C27 O7 Co2 134.9(3) . . ?
Co1 O7 Co2 106.55(13) . . ?
C29 N1 C33 118.5(4) . . ?
C29 N1 Co1 124.8(3) . . ?
C33 N1 Co1 116.7(3) . . ?
C38 N2 C34 117.9(4) . . ?
C38 N2 Co1 125.5(3) . . ?
C34 N2 Co1 116.6(3) . . ?
C2 C1 C6 118.8(4) . . ?
C2 C1 C13 119.3(4) . . ?
C6 C1 C13 121.9(4) . . ?
C1 C2 C3 121.3(4) . . ?
C1 C2 H2A 119.4 . . ?
C3 C2 H2A 119.4 . . ?
C2 C3 C4 119.0(5) . . ?
C2 C3 H3A 120.5 . . ?
C4 C3 H3A 120.5 . . ?
C5 C4 C3 121.1(4) . . ?
C5 C4 S1 119.8(3) . . ?
C3 C4 S1 119.0(4) . . ?
C4 C5 C6 119.5(4) . . ?
C4 C5 H5A 120.2 . . ?
C6 C5 H5A 120.2 . . ?
C5 C6 C1 120.2(4) . . ?
C5 C6 H6A 119.9 . . ?
C1 C6 H6A 119.9 . . ?
C8 C7 C12 121.3(4) . . ?
C8 C7 S1 120.7(3) . . ?
C12 C7 S1 118.0(3) . . ?
C7 C8 C9 119.8(4) . . ?
C7 C8 H8A 120.1 . . ?
C9 C8 H8A 120.1 . . ?
C8 C9 C10 120.1(4) . . ?
C8 C9 H9A 120.0 . . ?
C10 C9 H9A 120.0 . . ?
C11 C10 C9 119.2(4) . . ?
C11 C10 C14 121.2(4) . . ?
C9 C10 C14 119.6(4) . . ?
C10 C11 C12 121.1(4) . . ?
C10 C11 H11A 119.5 . . ?
C12 C11 H11A 119.5 . . ?
C11 C12 C7 118.6(4) . . ?
C11 C12 H12A 120.7 . . ?
C7 C12 H12A 120.7 . . ?
O2 C13 O1 125.7(4) . . ?
O2 C13 C1 116.6(4) . . ?
O1 C13 C1 117.7(4) . . ?
O3 C14 O4 126.6(4) . . ?
O3 C14 C10 116.1(4) . . ?
O4 C14 C10 117.2(4) . . ?
C16 C15 C20 118.9(4) . . ?
C16 C15 C27 120.1(4) . . ?
C20 C15 C27 121.0(4) . . ?
C17 C16 C15 120.6(4) . . ?
C17 C16 H16A 119.7 . . ?
C15 C16 H16A 119.7 . . ?
C16 C17 C18 120.4(4) . . ?
C16 C17 H17A 119.8 . . ?
C18 C17 H17A 119.8 . . ?
C17 C18 C19 119.7(4) . . ?
C17 C18 S2 120.0(3) . . ?
C19 C18 S2 119.8(3) . . ?
C20 C19 C18 119.6(4) . . ?
C20 C19 H19A 120.2 . . ?
C18 C19 H19A 120.2 . . ?
C19 C20 C15 120.7(4) . . ?
C19 C20 H20A 119.6 . . ?
C15 C20 H20A 119.6 . . ?
C26 C21 C22 120.8(5) . . ?
C26 C21 S2 120.2(4) . . ?
C22 C21 S2 118.9(3) . . ?
C23 C22 C21 118.9(4) . . ?
C23 C22 H22A 120.6 . . ?
C21 C22 H22A 120.6 . . ?
C22 C23 C24 120.2(5) . . ?
C22 C23 H23A 119.9 . . ?
C24 C23 H23A 119.9 . . ?
C25 C24 C23 120.2(5) . . ?
C25 C24 C28 120.3(5) . . ?
C23 C24 C28 119.5(5) . . ?
C26 C25 C24 119.5(4) . . ?
C26 C25 H25A 120.3 . . ?
C24 C25 H25A 120.3 . . ?
C25 C26 C21 120.4(5) . . ?
C25 C26 H26A 119.8 . . ?
C21 C26 H26A 119.8 . . ?
O8 C27 O7 119.4(4) . . ?
O8 C27 C15 121.0(4) . . ?
O7 C27 C15 119.4(4) . . ?
O10 C28 O9 122.4(5) . . ?
O10 C28 C24 120.1(5) . . ?
O9 C28 C24 117.5(5) . . ?
N1 C29 C30 123.7(5) . . ?
N1 C29 H29A 118.2 . . ?
C30 C29 H29A 118.2 . . ?
C31 C30 C29 117.6(5) . . ?
C31 C30 H30A 121.2 . . ?
C29 C30 H30A 121.2 . . ?
C32 C31 C30 120.2(5) . . ?
C32 C31 H31A 119.9 . . ?
C30 C31 H31A 119.9 . . ?
C31 C32 C33 119.1(5) . . ?
C31 C32 H32A 120.5 . . ?
C33 C32 H32A 120.5 . . ?
N1 C33 C32 121.0(4) . . ?
N1 C33 C34 115.7(4) . . ?
C32 C33 C34 123.3(4) . . ?
N2 C34 C35 121.4(4) . . ?
N2 C34 C33 114.5(4) . . ?
C35 C34 C33 124.1(4) . . ?
C36 C35 C34 119.1(5) . . ?
C36 C35 H35A 120.5 . . ?
C34 C35 H35A 120.5 . . ?
C37 C36 C35 119.7(5) . . ?
C37 C36 H36A 120.2 . . ?
C35 C36 H36A 120.2 . . ?
C38 C37 C36 118.7(5) . . ?
C38 C37 H37A 120.7 . . ?
C36 C37 H37A 120.7 . . ?
N2 C38 C37 123.3(5) . . ?
N2 C38 H38B 118.4 . . ?
C37 C38 H38B 118.4 . . ?

loop_
_geom_bond_atom_site_label_1
_geom_bond_atom_site_label_2
_geom_bond_distance
_geom_bond_site_symmetry_2
_geom_bond_publ_flag
Co1 O1 2.024(3) . ?
Co1 O4 2.062(3) 1_556 ?
Co1 O7 2.108(3) . ?
Co1 N1 2.110(4) . ?
Co1 N2 2.124(4) . ?
Co2 O3 2.041(3) 1_556 ?
Co2 O3 2.041(3) 2_554 ?
Co2 O2 2.080(3) . ?
Co2 O2 2.080(3) 2 ?
Co2 O7 2.114(3) 2 ?
Co2 O7 2.114(3) . ?
S1 O5 1.435(4) . ?
S1 O6 1.444(3) . ?
S1 C4 1.762(5) . ?
S1 C7 1.767(4) . ?
S2 O11 1.429(3) . ?
S2 O12 1.432(3) . ?
S2 C18 1.774(5) . ?
S2 C21 1.780(5) . ?
O1 C13 1.270(5) . ?
O2 C13 1.245(5) . ?
O3 C14 1.241(5) . ?
O3 Co2 2.041(3) 1_554 ?
O4 C14 1.269(5) . ?
O4 Co1 2.062(3) 1_554 ?
O7 C27 1.288(5) . ?
O8 C27 1.250(5) . ?
O9 C28 1.292(7) . ?
O10 C28 1.244(6) . ?
N1 C29 1.323(5) . ?
N1 C33 1.338(6) . ?
N2 C38 1.340(5) . ?
N2 C34 1.346(6) . ?
C1 C2 1.375(6) . ?
C1 C6 1.404(6) . ?
C1 C13 1.495(6) . ?
C2 C3 1.380(6) . ?
C2 H2A 0.9300 . ?
C3 C4 1.382(6) . ?
C3 H3A 0.9300 . ?
C4 C5 1.375(6) . ?
C5 C6 1.379(6) . ?
C5 H5A 0.9300 . ?
C6 H6A 0.9300 . ?
C7 C8 1.360(6) . ?
C7 C12 1.387(6) . ?
C8 C9 1.385(6) . ?
C8 H8A 0.9300 . ?
C9 C10 1.389(6) . ?
C9 H9A 0.9300 . ?
C10 C11 1.378(6) . ?
C10 C14 1.510(5) . ?
C11 C12 1.382(6) . ?
C11 H11A 0.9300 . ?
C12 H12A 0.9300 . ?
C15 C16 1.384(6) . ?
C15 C20 1.390(6) . ?
C15 C27 1.484(6) . ?
C16 C17 1.367(6) . ?
C16 H16A 0.9300 . ?
C17 C18 1.374(6) . ?
C17 H17A 0.9300 . ?
C18 C19 1.394(6) . ?
C19 C20 1.366(6) . ?
C19 H19A 0.9300 . ?
C20 H20A 0.9300 . ?
C21 C26 1.379(6) . ?
C21 C22 1.389(7) . ?
C22 C23 1.382(7) . ?
C22 H22A 0.9300 . ?
C23 C24 1.396(6) . ?
C23 H23A 0.9300 . ?
C24 C25 1.384(7) . ?
C24 C28 1.495(7) . ?
C25 C26 1.375(7) . ?
C25 H25A 0.9300 . ?
C26 H26A 0.9300 . ?
C29 C30 1.369(7) . ?
C29 H29A 0.9300 . ?
C30 C31 1.366(8) . ?
C30 H30A 0.9300 . ?
C31 C32 1.360(7) . ?
C31 H31A 0.9300 . ?
C32 C33 1.387(6) . ?
C32 H32A 0.9300 . ?
C33 C34 1.481(6) . ?
C34 C35 1.383(6) . ?
C35 C36 1.368(6) . ?
C35 H35A 0.9300 . ?
C36 C37 1.364(7) . ?
C36 H36A 0.9300 . ?
C37 C38 1.359(7) . ?
C37 H37A 0.9300 . ?
C38 H38B 0.9300 . ?
